data_4062148
_journal_name_full Organometallics
_journal_year 2003
_chemical_formula_sum 'C29 H33 Br2 Cl2 N2 Ni P Si'
_chemical_formula_weight 758.06
_space_group_IT_number 14
_symmetry_cell_setting monoclinic
_symmetry_space_group_name_Hall '-P 2yn'
_symmetry_space_group_name_H-M 'P 1 21/n 1'
_cell_angle_alpha 90.00
_cell_angle_beta 92.665(13)
_cell_angle_gamma 90.00
_cell_formula_units_Z 4
_cell_length_a 10.109(6)
_cell_length_b 20.839(14)
_cell_length_c 15.184(9)
_cell_measurement_temperature 293(2)
_cell_volume 3195(4)
_diffrn_ambient_temperature 293(2)
_exptl_crystal_density_diffrn 1.576
_cod_original_sg_symbol_H-M 'P 21/n'
_cod_database_code 4062148

loop_
_symmetry_equiv_pos_as_xyz
'x, y, z'
'-x+1/2, y+1/2, -z+1/2'
'-x, -y, -z'
'x-1/2, -y-1/2, z-1/2'

loop_
_atom_site_label
_atom_site_type_symbol
_atom_site_fract_x
_atom_site_fract_y
_atom_site_fract_z
_atom_site_U_iso_or_equiv
_atom_site_adp_type
_atom_site_occupancy
_atom_site_symmetry_multiplicity
_atom_site_calc_flag
_atom_site_refinement_flags
_atom_site_disorder_assembly
_atom_site_disorder_group
Ni1 Ni 0.37096(13) 0.20545(6) 0.60931(9) 0.0391(4) Uani 1 1 d . . .
Br1 Br 0.15935(12) 0.16695(6) 0.64681(10) 0.0636(5) Uani 1 1 d . . .
Br2 Br 0.40548(15) 0.17195(6) 0.46126(8) 0.0651(5) Uani 1 1 d . . .
Si1 Si 0.6070(3) 0.06853(13) 0.6572(2) 0.0467(8) Uani 1 1 d . . .
Cl1 Cl 0.3313(5) 0.2994(2) 0.9872(3) 0.1024(14) Uani 1 1 d . . .
Cl2 Cl 0.4745(4) 0.21535(19) 0.8708(3) 0.0866(12) Uani 1 1 d . . .
P1 P 0.5037(3) 0.33377(11) 0.64623(18) 0.0358(7) Uani 1 1 d . . .
N1 N 0.3650(8) 0.3005(4) 0.6241(5) 0.037(2) Uani 1 1 d . . .
N2 N 0.5663(8) 0.2073(3) 0.6613(5) 0.0346(19) Uani 1 1 d . . .
C1 C 0.6172(10) 0.2682(4) 0.6738(6) 0.033(2) Uani 1 1 d . . .
C2 C 0.7444(10) 0.2804(5) 0.7000(8) 0.045(3) Uani 1 1 d . . .
H2A H 0.7732 0.3227 0.7055 0.054 Uiso 1 1 calc R . .
C3 C 0.8321(12) 0.2307(6) 0.7188(9) 0.058(3) Uani 1 1 d . . .
H3A H 0.9192 0.2378 0.7389 0.070 Uiso 1 1 calc R . .
C4 C 0.7800(12) 0.1684(5) 0.7054(8) 0.050(3) Uani 1 1 d . . .
H4A H 0.8352 0.1334 0.7167 0.060 Uiso 1 1 calc R . .
C5 C 0.6534(9) 0.1574(4) 0.6767(7) 0.033(2) Uani 1 1 d . . .
C6 C 0.7030(14) 0.0233(6) 0.7466(9) 0.070(4) Uani 1 1 d . . .
H6A H 0.6846 -0.0218 0.7410 0.104 Uiso 1 1 calc R . .
H6B H 0.6774 0.0380 0.8032 0.104 Uiso 1 1 calc R . .
H6C H 0.7961 0.0305 0.7412 0.104 Uiso 1 1 calc R . .
C7 C 0.6656(15) 0.0460(6) 0.5471(9) 0.075(4) Uani 1 1 d . . .
H7A H 0.6444 0.0018 0.5353 0.112 Uiso 1 1 calc R . .
H7B H 0.7597 0.0518 0.5465 0.112 Uiso 1 1 calc R . .
H7C H 0.6229 0.0726 0.5027 0.112 Uiso 1 1 calc R . .
C8 C 0.4252(13) 0.0517(6) 0.6692(12) 0.084(5) Uani 1 1 d . . .
H8A H 0.4082 0.0069 0.6591 0.126 Uiso 1 1 calc R . .
H8B H 0.3739 0.0767 0.6269 0.126 Uiso 1 1 calc R . .
H8C H 0.4012 0.0629 0.7276 0.126 Uiso 1 1 calc R . .
C9 C 0.5047(10) 0.3898(5) 0.7357(7) 0.041(3) Uani 1 1 d . . .
C10 C 0.5652(11) 0.3787(5) 0.8186(8) 0.048(3) Uani 1 1 d . . .
H10A H 0.6143 0.3413 0.8282 0.058 Uiso 1 1 calc R . .
C11 C 0.5540(14) 0.4217(6) 0.8865(8) 0.063(3) Uani 1 1 d . . .
H11A H 0.5973 0.4143 0.9409 0.075 Uiso 1 1 calc R . .
C12 C 0.4781(13) 0.4761(6) 0.8731(9) 0.066(4) Uani 1 1 d . . .
H12A H 0.4688 0.5047 0.9193 0.079 Uiso 1 1 calc R . .
C13 C 0.4166(13) 0.4885(6) 0.7935(9) 0.062(3) Uani 1 1 d . . .
H13A H 0.3659 0.5255 0.7860 0.074 Uiso 1 1 calc R . .
C14 C 0.4285(11) 0.4467(5) 0.7234(8) 0.049(3) Uani 1 1 d . . .
H14A H 0.3871 0.4558 0.6688 0.058 Uiso 1 1 calc R . .
C15 C 0.5841(11) 0.3730(5) 0.5554(7) 0.045(3) Uani 1 1 d . . .
C16 C 0.6021(13) 0.3361(6) 0.4810(8) 0.058(3) Uani 1 1 d . . .
H16A H 0.5713 0.2940 0.4777 0.070 Uiso 1 1 calc R . .
C17 C 0.6673(14) 0.3631(6) 0.4109(9) 0.070(4) Uani 1 1 d . . .
H17A H 0.6809 0.3386 0.3609 0.084 Uiso 1 1 calc R . .
C18 C 0.7108(13) 0.4242(7) 0.4150(9) 0.066(4) Uani 1 1 d . . .
H18A H 0.7537 0.4417 0.3678 0.079 Uiso 1 1 calc R . .
C19 C 0.6924(13) 0.4598(6) 0.4867(10) 0.070(4) Uani 1 1 d . . .
H19A H 0.7239 0.5017 0.4888 0.084 Uiso 1 1 calc R . .
C20 C 0.6273(12) 0.4355(5) 0.5581(8) 0.052(3) Uani 1 1 d . . .
H20A H 0.6132 0.4612 0.6069 0.063 Uiso 1 1 calc R . .
C21 C 0.2433(11) 0.3377(4) 0.6155(8) 0.045(3) Uani 1 1 d . . .
C22 C 0.1992(12) 0.3644(5) 0.5343(8) 0.056(3) Uani 1 1 d . . .
C23 C 0.0854(13) 0.4008(6) 0.5291(10) 0.070(4) Uani 1 1 d . . .
H23A H 0.0575 0.4188 0.4754 0.083 Uiso 1 1 calc R . .
C24 C 0.0123(13) 0.4110(6) 0.6021(12) 0.078(4) Uani 1 1 d . . .
H24A H -0.0645 0.4355 0.5975 0.094 Uiso 1 1 calc R . .
C25 C 0.0537(13) 0.3846(6) 0.6822(10) 0.065(4) Uani 1 1 d . . .
H25A H 0.0042 0.3915 0.7314 0.079 Uiso 1 1 calc R . .
C26 C 0.1710(10) 0.3468(5) 0.6904(8) 0.044(3) Uani 1 1 d . . .
C27 C 0.2069(12) 0.3179(6) 0.7769(8) 0.062(3) Uani 1 1 d . . .
H27A H 0.2872 0.2937 0.7730 0.092 Uiso 1 1 calc R . .
H27B H 0.1370 0.2900 0.7939 0.092 Uiso 1 1 calc R . .
H27C H 0.2198 0.3512 0.8201 0.092 Uiso 1 1 calc R . .
C28 C 0.2748(15) 0.3529(7) 0.4502(9) 0.070(4) Uani 1 1 d . . .
H28A H 0.2307 0.3749 0.4016 0.105 Uiso 1 1 calc R . .
H28B H 0.2775 0.3078 0.4379 0.105 Uiso 1 1 calc R . .
H28C H 0.3635 0.3690 0.4586 0.105 Uiso 1 1 calc R . .
C29 C 0.460(2) 0.2455(9) 0.9798(12) 0.120(7) Uani 1 1 d . . .
H29A H 0.4467 0.2099 1.0195 0.144 Uiso 1 1 calc R . .
H29B H 0.5426 0.2664 0.9986 0.144 Uiso 1 1 calc R . .

loop_
_atom_site_aniso_label
_atom_site_aniso_U_11
_atom_site_aniso_U_22
_atom_site_aniso_U_33
_atom_site_aniso_U_23
_atom_site_aniso_U_13
_atom_site_aniso_U_12
Ni1 0.0302(8) 0.0321(7) 0.0554(9) 0.0001(6) 0.0066(6) -0.0023(5)
Br1 0.0388(8) 0.0504(7) 0.1031(11) 0.0103(7) 0.0194(7) -0.0039(5)
Br2 0.0786(11) 0.0584(8) 0.0589(8) -0.0104(6) 0.0081(7) -0.0073(6)
Si1 0.0419(19) 0.0306(15) 0.069(2) 0.0023(14) 0.0122(16) 0.0038(12)
Cl1 0.129(4) 0.100(3) 0.080(3) 0.001(2) 0.020(3) 0.034(3)
Cl2 0.090(3) 0.084(3) 0.087(3) 0.004(2) 0.020(2) 0.013(2)
P1 0.0301(16) 0.0277(13) 0.0502(16) -0.0022(11) 0.0080(13) 0.0015(10)
N1 0.029(5) 0.033(4) 0.050(5) -0.003(4) 0.010(4) 0.005(3)
N2 0.026(5) 0.031(4) 0.048(5) 0.001(4) 0.006(4) 0.003(3)
C1 0.036(6) 0.020(4) 0.044(6) 0.000(4) 0.016(5) 0.005(4)
C2 0.023(6) 0.046(6) 0.065(7) -0.004(5) -0.003(5) -0.002(4)
C3 0.031(7) 0.058(7) 0.085(9) -0.006(7) 0.006(6) -0.006(5)
C4 0.051(8) 0.037(6) 0.061(7) 0.004(5) 0.010(6) 0.012(5)
C5 0.016(6) 0.034(5) 0.048(6) 0.001(4) 0.000(5) 0.006(4)
C6 0.077(10) 0.046(7) 0.087(10) 0.026(7) 0.019(8) 0.012(6)
C7 0.079(10) 0.057(8) 0.089(10) -0.015(7) 0.020(8) 0.004(7)
C8 0.057(9) 0.040(7) 0.155(15) 0.018(8) 0.009(9) -0.001(6)
C9 0.035(7) 0.037(5) 0.052(7) 0.002(5) 0.015(5) -0.004(4)
C10 0.044(7) 0.034(6) 0.067(8) 0.003(5) 0.011(6) 0.001(5)
C11 0.083(10) 0.053(7) 0.053(7) -0.005(6) 0.002(7) 0.005(7)
C12 0.068(10) 0.066(8) 0.066(9) -0.029(7) 0.015(8) 0.003(7)
C13 0.063(9) 0.045(7) 0.078(9) -0.024(6) 0.010(7) 0.007(6)
C14 0.045(7) 0.038(6) 0.063(7) -0.003(5) -0.001(6) 0.004(5)
C15 0.040(7) 0.037(6) 0.057(7) 0.003(5) 0.014(6) 0.003(5)
C16 0.070(9) 0.044(6) 0.061(8) -0.004(6) 0.018(7) -0.001(6)
C17 0.078(10) 0.062(9) 0.073(9) 0.009(7) 0.035(8) 0.013(7)
C18 0.059(9) 0.066(9) 0.076(9) 0.023(7) 0.021(7) 0.010(7)
C19 0.065(9) 0.047(7) 0.100(11) 0.022(8) 0.025(8) -0.011(6)
C20 0.051(8) 0.043(6) 0.064(7) 0.012(5) 0.008(6) -0.006(5)
C21 0.041(7) 0.030(5) 0.064(7) -0.001(5) 0.002(6) 0.000(4)
C22 0.045(8) 0.046(6) 0.077(9) 0.002(6) 0.004(7) 0.005(5)
C23 0.044(9) 0.067(9) 0.096(11) 0.009(7) -0.018(8) 0.008(6)
C24 0.038(8) 0.061(8) 0.135(14) -0.009(9) -0.005(9) 0.017(6)
C25 0.035(8) 0.068(8) 0.094(10) -0.019(8) 0.013(7) -0.001(6)
C26 0.025(6) 0.047(6) 0.061(7) -0.014(5) 0.013(5) -0.005(4)
C27 0.045(8) 0.083(9) 0.059(8) -0.011(7) 0.023(6) -0.008(6)
C28 0.066(10) 0.075(9) 0.070(9) 0.020(7) 0.009(7) 0.021(7)
C29 0.129(17) 0.127(16) 0.101(13) -0.021(11) -0.018(12) 0.067(13)

loop_
_geom_bond_atom_site_label_1
_geom_bond_atom_site_label_2
_geom_bond_distance
_geom_bond_site_symmetry_2
_geom_bond_publ_flag
Ni1 N1 1.996(8) . ?
Ni1 N2 2.092(8) . ?
Ni1 Br1 2.379(2) . ?
Ni1 Br2 2.395(2) . ?
Si1 C7 1.859(14) . ?
Si1 C8 1.888(14) . ?
Si1 C6 1.885(12) . ?
Si1 C5 1.930(10) . ?
Cl1 C29 1.730(17) . ?
Cl2 C29 1.782(18) . ?
P1 N1 1.586(9) . ?
P1 C9 1.791(11) . ?
P1 C15 1.826(11) . ?
P1 C1 1.821(9) . ?
N1 C21 1.454(13) . ?
N2 C5 1.376(11) . ?
N2 C1 1.379(12) . ?
C1 C2 1.352(14) . ?
C2 C3 1.386(16) . ?
C3 C4 1.412(15) . ?
C4 C5 1.352(14) . ?
C9 C10 1.394(15) . ?
C9 C14 1.422(14) . ?
C10 C11 1.375(16) . ?
C11 C12 1.378(18) . ?
C12 C13 1.358(17) . ?
C13 C14 1.384(16) . ?
C15 C20 1.375(15) . ?
C15 C16 1.386(16) . ?
C16 C17 1.395(17) . ?
C17 C18 1.348(18) . ?
C18 C19 1.338(19) . ?
C19 C20 1.389(17) . ?
C21 C22 1.407(16) . ?
C21 C26 1.393(16) . ?
C22 C23 1.377(17) . ?
C22 C28 1.537(17) . ?
C23 C24 1.38(2) . ?
C24 C25 1.38(2) . ?
C25 C26 1.423(17) . ?
C26 C27 1.475(17) . ?
